data_7214965
loop_
_publ_author_name
'Tan, Yu-Hui'
'Wu, Jin-Ji'
'Zhou, Hai-Yun'
'Yang, Li-Fei'
'Ye, Bao-Hui'

_publ_section_title
;
 Anion and pH induced spontaneous resolution of \D- and \L-[M(H2Biim)3]SO4
 (M = Ru2+, Co2+, Ni2+, Mn2+, Fe2+, and Zn2+) enantiomers
;
_journal_issue 23
_journal_name_full CrystEngComm
_journal_page_first 8117
_journal_paper_doi 10.1039/c2ce26334c
_journal_volume 14
_journal_year 2012
_chemical_formula_sum 'C18 H18 Fe N12 O4 S'
_chemical_formula_weight 554.35
_chemical_name_systematic
;
?
;
_space_group_IT_number 80
_symmetry_space_group_name_Hall 'I 4bw'
_symmetry_space_group_name_H-M 'I 41'
_atom_sites_solution_hydrogens geom
_atom_sites_solution_primary direct
_atom_sites_solution_secondary difmap
_audit_creation_method SHELXL-97
_cell_angle_alpha 90.00
_cell_angle_beta 90.00
_cell_angle_gamma 90.00
_cell_formula_units_Z 4
_cell_length_a 12.8660(3)
_cell_length_b 12.8660(3)
_cell_length_c 14.3888(5)
_cell_measurement_temperature 153(2)
_cell_volume 2381.83(11)
_computing_structure_refinement 'SHELXL-97 (Sheldrick, 1997)'
_computing_structure_solution 'SHELXS-97 (Sheldrick, 1990)'
_diffrn_ambient_temperature 153(2)
_diffrn_measured_fraction_theta_full 0.998
_diffrn_measured_fraction_theta_max 0.998
_diffrn_radiation_monochromator graphite
_diffrn_radiation_source 'fine-focus sealed tube'
_diffrn_radiation_type MoK\a
_diffrn_radiation_wavelength 0.71073
_diffrn_reflns_av_R_equivalents 0.0288
_diffrn_reflns_av_sigmaI/netI 0.0232
_diffrn_reflns_limit_h_max 16
_diffrn_reflns_limit_h_min -16
_diffrn_reflns_limit_k_max 16
_diffrn_reflns_limit_k_min -16
_diffrn_reflns_limit_l_max 16
_diffrn_reflns_limit_l_min -18
_diffrn_reflns_number 11774
_diffrn_reflns_theta_full 27.38
_diffrn_reflns_theta_max 27.38
_diffrn_reflns_theta_min 3.17
_exptl_absorpt_coefficient_mu 0.773
_exptl_absorpt_correction_T_max 0.8607
_exptl_absorpt_correction_T_min 0.8011
_exptl_absorpt_correction_type multi-scan
_exptl_absorpt_process_details SADABS
_exptl_crystal_density_diffrn 1.546
_exptl_crystal_density_method 'not measured'
_exptl_crystal_F_000 1136
_exptl_crystal_size_max 0.30
_exptl_crystal_size_mid 0.20
_exptl_crystal_size_min 0.20
_refine_diff_density_max 0.181
_refine_diff_density_min -0.297
_refine_diff_density_rms 0.042
_refine_ls_abs_structure_details 'Flack H D (1983), Acta Cryst. A39, 876-881'
_refine_ls_abs_structure_Flack 0.034(17)
_refine_ls_extinction_method none
_refine_ls_goodness_of_fit_ref 1.025
_refine_ls_hydrogen_treatment constr
_refine_ls_matrix_type full
_refine_ls_number_parameters 164
_refine_ls_number_reflns 2614
_refine_ls_number_restraints 1
_refine_ls_restrained_S_all 1.025
_refine_ls_R_factor_all 0.0323
_refine_ls_R_factor_gt 0.0296
_refine_ls_shift/su_max 0.027
_refine_ls_shift/su_mean 0.004
_refine_ls_structure_factor_coef Fsqd
_refine_ls_weighting_details 'calc w=1/[\s^2^(Fo^2^)+(0.0420P)^2^+1.0088P] where P=(Fo^2^+2Fc^2^)/3'
_refine_ls_weighting_scheme calc
_refine_ls_wR_factor_gt 0.0767
_refine_ls_wR_factor_ref 0.0790
_reflns_number_gt 2424
_reflns_number_total 2614
_reflns_threshold_expression >2sigma(I)
_cod_data_source_file c2ce26334c.txt
_cod_data_source_block D-5
_cod_original_sg_symbol_H-M I4(1)
_cod_database_code 7214965

loop_
_symmetry_equiv_pos_as_xyz
'x, y, z'
'-x+1/2, -y+1/2, z+1/2'
'-y, x+1/2, z+1/4'
'y+1/2, -x, z+3/4'
'x+1/2, y+1/2, z+1/2'
'-x+1, -y+1, z+1'
'-y+1/2, x+1, z+3/4'
'y+1, -x+1/2, z+5/4'

loop_
_atom_site_label
_atom_site_type_symbol
_atom_site_fract_x
_atom_site_fract_y
_atom_site_fract_z
_atom_site_U_iso_or_equiv
_atom_site_adp_type
_atom_site_occupancy
_atom_site_symmetry_multiplicity
_atom_site_calc_flag
_atom_site_refinement_flags
Fe1 Fe 0.5000 0.5000 0.00911(3) 0.04378(13) Uani 1 2 d S
C1 C 0.4300(2) 0.69810(19) -0.1343(2) 0.0576(7) Uani 1 1 d .
H1 H 0.4109 0.7494 -0.0921 0.069 Uiso 1 1 calc R
C2 C 0.4345(2) 0.71071(19) -0.2274(2) 0.0621(7) Uani 1 1 d .
H2 H 0.4184 0.7707 -0.2604 0.075 Uiso 1 1 calc R
C3 C 0.48064(18) 0.55272(18) -0.19121(16) 0.0446(5) Uani 1 1 d .
C4 C 0.41039(19) 0.6718(2) 0.1677(2) 0.0532(6) Uani 1 1 d .
H4 H 0.4623 0.7221 0.1666 0.064 Uiso 1 1 calc R
C5 C 0.3275(2) 0.6724(2) 0.22487(19) 0.0565(6) Uani 1 1 d .
H5 H 0.3122 0.7221 0.2699 0.068 Uiso 1 1 calc R
C6 C 0.31942(16) 0.53643(17) 0.13468(16) 0.0400(4) Uani 1 1 d .
C7 C 0.29244(18) 0.44050(17) 0.08673(16) 0.0418(4) Uani 1 1 d .
C8 C 0.2187(2) 0.3012(2) 0.03267(19) 0.0592(7) Uani 1 1 d .
H6 H 0.1710 0.2483 0.0212 0.071 Uiso 1 1 calc R
C9 C 0.3151(2) 0.3117(2) -0.0062(2) 0.0619(7) Uani 1 1 d .
H9 H 0.3446 0.2660 -0.0488 0.074 Uiso 1 1 calc R
N1 N 0.45797(17) 0.59792(15) -0.11091(16) 0.0509(5) Uani 1 1 d .
N2 N 0.46716(17) 0.61805(15) -0.26360(14) 0.0518(5) Uani 1 1 d .
H2A H 0.4772 0.6041 -0.3214 0.062 Uiso 1 1 calc R
N3 N 0.40672(15) 0.58556(16) 0.11099(14) 0.0456(4) Uani 1 1 d .
N4 N 0.26955(15) 0.58540(16) 0.20388(15) 0.0472(4) Uani 1 1 d .
H4A H 0.2126 0.5662 0.2300 0.057 Uiso 1 1 calc R
N5 N 0.36183(16) 0.40076(16) 0.02751(14) 0.0502(5) Uani 1 1 d .
N6 N 0.20609(16) 0.38322(16) 0.09146(14) 0.0477(4) Uani 1 1 d .
H8 H 0.1525 0.3958 0.1253 0.057 Uiso 1 1 calc R
O1 O 1.0221(2) 0.4111(2) 0.17801(19) 0.0926(9) Uani 1 1 d .
O2 O 0.90983(13) 0.47454(18) 0.29597(13) 0.0636(5) Uani 1 1 d .
S1 S 1.0000 0.5000 0.23698(5) 0.0501(2) Uani 1 2 d S

loop_
_atom_site_aniso_label
_atom_site_aniso_U_11
_atom_site_aniso_U_22
_atom_site_aniso_U_33
_atom_site_aniso_U_23
_atom_site_aniso_U_13
_atom_site_aniso_U_12
Fe1 0.0414(2) 0.0499(3) 0.0401(3) 0.000 0.000 0.00611(19)
C1 0.0633(15) 0.0410(12) 0.0684(18) -0.0080(11) -0.0053(12) 0.0132(11)
C2 0.0729(17) 0.0420(12) 0.0715(19) 0.0081(12) -0.0081(14) 0.0093(12)
C3 0.0483(12) 0.0427(11) 0.0428(12) 0.0007(9) -0.0019(9) 0.0045(10)
C4 0.0487(13) 0.0504(13) 0.0603(15) -0.0120(11) 0.0028(11) -0.0091(11)
C5 0.0540(14) 0.0572(14) 0.0581(16) -0.0196(11) 0.0058(11) -0.0085(12)
C6 0.0382(10) 0.0456(11) 0.0362(10) -0.0007(8) -0.0038(8) 0.0019(9)
C7 0.0435(11) 0.0448(11) 0.0372(11) -0.0004(9) -0.0067(8) 0.0031(9)
C8 0.0652(16) 0.0570(15) 0.0555(15) -0.0136(11) -0.0143(12) -0.0086(13)
C9 0.0652(15) 0.0603(14) 0.0600(16) -0.0230(13) -0.0063(13) -0.0013(12)
N1 0.0583(12) 0.0451(10) 0.0493(11) -0.0034(9) -0.0015(9) 0.0117(9)
N2 0.0626(12) 0.0466(10) 0.0461(12) 0.0055(8) -0.0036(9) 0.0051(9)
N3 0.0432(10) 0.0491(10) 0.0445(10) -0.0059(8) 0.0010(8) 0.0001(8)
N4 0.0430(10) 0.0522(11) 0.0464(11) -0.0069(9) 0.0021(8) -0.0036(8)
N5 0.0522(10) 0.0537(11) 0.0449(11) -0.0098(8) -0.0042(8) 0.0029(9)
N6 0.0482(10) 0.0534(11) 0.0416(10) -0.0025(8) -0.0059(8) -0.0084(9)
O1 0.0937(17) 0.0857(16) 0.0985(19) -0.0358(14) 0.0424(14) -0.0348(13)
O2 0.0415(9) 0.1020(15) 0.0472(10) -0.0093(10) 0.0010(7) -0.0131(10)
S1 0.0482(4) 0.0579(5) 0.0443(6) 0.000 0.000 -0.0124(3)

loop_
_atom_type_symbol
_atom_type_description
_atom_type_scat_dispersion_real
_atom_type_scat_dispersion_imag
_atom_type_scat_source
C C 0.0033 0.0016 'International Tables Vol C Tables 4.2.6.8 and 6.1.1.4'
H H 0.0000 0.0000 'International Tables Vol C Tables 4.2.6.8 and 6.1.1.4'
N N 0.0061 0.0033 'International Tables Vol C Tables 4.2.6.8 and 6.1.1.4'
O O 0.0106 0.0060 'International Tables Vol C Tables 4.2.6.8 and 6.1.1.4'
Fe Fe 0.3463 0.8444 'International Tables Vol C Tables 4.2.6.8 and 6.1.1.4'
S S 0.1246 0.1234 'International Tables Vol C Tables 4.2.6.8 and 6.1.1.4'

loop_
_geom_angle_atom_site_label_1
_geom_angle_atom_site_label_2
_geom_angle_atom_site_label_3
_geom_angle
_geom_angle_site_symmetry_1
_geom_angle_site_symmetry_3
N3 Fe1 N3 96.02(11) 6_554 .
N3 Fe1 N1 160.97(7) 6_554 .
N3 Fe1 N1 95.89(8) . .
N3 Fe1 N1 95.89(8) 6_554 6_554
N3 Fe1 N1 160.97(7) . 6_554
N1 Fe1 N1 76.89(11) . 6_554
N3 Fe1 N5 76.64(7) 6_554 6_554
N3 Fe1 N5 94.03(8) . 6_554
N1 Fe1 N5 87.76(8) . 6_554
N1 Fe1 N5 103.13(8) 6_554 6_554
N3 Fe1 N5 94.03(8) 6_554 .
N3 Fe1 N5 76.64(7) . .
N1 Fe1 N5 103.13(8) . .
N1 Fe1 N5 87.76(8) 6_554 .
N5 Fe1 N5 166.20(11) 6_554 .
C2 C1 N1 110.1(2) . .
C1 C2 N2 106.6(2) . .
N1 C3 N2 111.8(2) . .
N1 C3 C3 119.18(13) . 6_554
N2 C3 C3 128.97(14) . 6_554
C5 C4 N3 109.8(2) . .
C4 C5 N4 106.8(2) . .
N3 C6 N4 111.7(2) . .
N3 C6 C7 118.8(2) . .
N4 C6 C7 129.5(2) . .
N5 C7 N6 112.2(2) . .
N5 C7 C6 117.9(2) . .
N6 C7 C6 130.0(2) . .
N6 C8 C9 106.6(2) . .
C8 C9 N5 109.4(2) . .
C3 N1 C1 104.8(2) . .
C3 N1 Fe1 112.21(15) . .
C1 N1 Fe1 142.05(18) . .
C3 N2 C2 106.8(2) . .
C6 N3 C4 105.03(19) . .
C6 N3 Fe1 113.22(15) . .
C4 N3 Fe1 141.43(16) . .
C6 N4 C5 106.6(2) . .
C7 N5 C9 104.5(2) . .
C7 N5 Fe1 113.20(15) . .
C9 N5 Fe1 142.08(18) . .
C7 N6 C8 107.3(2) . .
O1 S1 O1 108.5(3) . 6_654
O1 S1 O2 110.93(14) . 6_654
O1 S1 O2 108.40(12) 6_654 6_654
O1 S1 O2 108.40(12) . .
O1 S1 O2 110.93(14) 6_654 .
O2 S1 O2 109.70(15) 6_654 .

loop_
_geom_bond_atom_site_label_1
_geom_bond_atom_site_label_2
_geom_bond_distance
_geom_bond_site_symmetry_2
Fe1 N3 2.191(2) 6_554
Fe1 N3 2.191(2) .
Fe1 N1 2.205(2) .
Fe1 N1 2.205(2) 6_554
Fe1 N5 2.205(2) 6_554
Fe1 N5 2.205(2) .
C1 C2 1.350(4) .
C1 N1 1.380(3) .
C2 N2 1.368(4) .
C3 N1 1.326(3) .
C3 N2 1.350(3) .
C3 C3 1.445(5) 6_554
C4 C5 1.348(4) .
C4 N3 1.378(3) .
C5 N4 1.379(3) .
C6 N3 1.333(3) .
C6 N4 1.342(3) .
C6 C7 1.456(3) .
C7 N5 1.336(3) .
C7 N6 1.335(3) .
C8 N6 1.362(3) .
C8 C9 1.367(4) .
C9 N5 1.383(3) .
O1 S1 1.452(2) .
O2 S1 1.4743(18) .
S1 O1 1.452(2) 6_654
S1 O2 1.4742(18) 6_654
